data_1555856
loop_
_publ_author_name
'Stephens, David E.'
'Nguyen, Vu T.'
'Chhetri, Bhuwan'
'Clark, Emily R.'
'Arman, Hadi D.'
'Larionov, Oleg V.'

_publ_section_title
;
 Organocatalytic Synthesis of Methylene-Bridged N-Heterobiaryls.
;
_journal_issue 22
_journal_name_full 'Organic letters'
_journal_page_first 5808
_journal_page_last 5811
_journal_paper_doi 10.1021/acs.orglett.6b02719
_journal_volume 18
_journal_year 2016
_chemical_formula_moiety 'C21 H16 N2 O'
_chemical_formula_sum 'C21 H16 N2 O'
_chemical_formula_weight 312.36
_space_group_crystal_system triclinic
_space_group_IT_number 2
_space_group_name_Hall '-P 1'
_space_group_name_H-M_alt 'P -1'
_atom_sites_solution_hydrogens difmap
_atom_sites_solution_primary direct
_audit_creation_date 2016-05-04
_audit_creation_method
;
Olex2 1.2
(compiled 2016.02.19 svn.r3266 for OlexSys, GUI svn.r5155)
;
_cell_angle_alpha 91.619(4)
_cell_angle_beta 101.145(4)
_cell_angle_gamma 98.005(3)
_cell_formula_units_Z 2
_cell_length_a 7.5003(3)
_cell_length_b 8.4300(2)
_cell_length_c 12.7367(7)
_cell_measurement_reflns_used 4643
_cell_measurement_temperature 98(2)
_cell_measurement_theta_max 40.1250
_cell_measurement_theta_min 1.6500
_cell_volume 781.16(6)
_computing_molecular_graphics 'Olex2 (Dolomanov et al., 2009)'
_computing_publication_material 'Olex2 (Dolomanov et al., 2009)'
_computing_structure_refinement 'ShelXL (Sheldrick, 2015)'
_computing_structure_solution 'ShelXT (Sheldrick, 2015)'
_diffrn_ambient_temperature 98.0
_diffrn_detector_area_resol_mean 28.5714
_diffrn_measured_fraction_theta_full 0.999
_diffrn_measured_fraction_theta_max 0.999
_diffrn_measurement_device_type 'Rigaku Saturn724 (2x2 bin mode)'
_diffrn_measurement_method 'profile data from \w-scans'
_diffrn_radiation_type MoK\a
_diffrn_radiation_wavelength 0.71073
_diffrn_reflns_av_unetI/netI 0.0214
_diffrn_reflns_Laue_measured_fraction_full 0.999
_diffrn_reflns_Laue_measured_fraction_max 0.999
_diffrn_reflns_limit_h_max 9
_diffrn_reflns_limit_h_min -9
_diffrn_reflns_limit_k_max 10
_diffrn_reflns_limit_k_min -10
_diffrn_reflns_limit_l_max 16
_diffrn_reflns_limit_l_min -16
_diffrn_reflns_number 5227
_diffrn_reflns_point_group_measured_fraction_full 0.999
_diffrn_reflns_point_group_measured_fraction_max 0.999
_diffrn_reflns_theta_full 26.000
_diffrn_reflns_theta_max 27.485
_diffrn_reflns_theta_min 2.444
_diffrn_source 'Sealed Tube'
_exptl_absorpt_coefficient_mu 0.083
_exptl_absorpt_correction_T_max 1.0000
_exptl_absorpt_correction_T_min 0.8276
_exptl_absorpt_correction_type multi-scan
_exptl_absorpt_process_details 'ABSCOR (Higashi, 1995)'
_exptl_crystal_colour 'clear colourless'
_exptl_crystal_colour_lustre clear
_exptl_crystal_colour_primary colourless
_exptl_crystal_density_diffrn 1.328
_exptl_crystal_description block
_exptl_crystal_F_000 328
_exptl_crystal_size_max 0.2
_exptl_crystal_size_mid 0.17
_exptl_crystal_size_min 0.13
_refine_diff_density_max 0.338
_refine_diff_density_min -0.211
_refine_diff_density_rms 0.055
_refine_ls_extinction_method none
_refine_ls_goodness_of_fit_ref 1.027
_refine_ls_hydrogen_treatment refxyz
_refine_ls_matrix_type full
_refine_ls_number_parameters 266
_refine_ls_number_reflns 5227
_refine_ls_number_restraints 0
_refine_ls_restrained_S_all 1.027
_refine_ls_R_factor_all 0.0608
_refine_ls_R_factor_gt 0.0514
_refine_ls_shift/su_max 0.000
_refine_ls_shift/su_mean 0.000
_refine_ls_structure_factor_coef Fsqd
_refine_ls_weighting_details 'w=1/[\s^2^(Fo^2^)+(0.0600P)^2^+0.4000P] where P=(Fo^2^+2Fc^2^)/3'
_refine_ls_weighting_scheme calc
_refine_ls_wR_factor_gt 0.1247
_refine_ls_wR_factor_ref 0.1289
_reflns_Friedel_coverage 0.000
_reflns_number_gt 4430
_reflns_number_total 5227
_reflns_threshold_expression 'I > 2\s(I)'
_cod_data_source_file ol6b02719_si_002.cif
_cod_data_source_block cd1442_twin1_hklf4
_cod_database_code 1555856
_shelx_space_group_comment
;
The symmetry employed for this shelxl refinement is uniquely defined
by the following loop, which should always be used as a source of
symmetry information in preference to the above space-group names.
They are only intended as comments.
;
_olex2_refinement_description
;
1. Twinned data refinement
 Scales: 0.6471(12) 0.3529(12)
2. Fixed Uiso
 At 1.2 times of:
  All C(H,H,H,H,H,H,H,H,H,H) groups
 At 1.5 times of:
  All C(H,H,H,H,H,H) groups
;
_shelx_shelxl_version_number 2014/7
_olex2_exptl_crystal_mounting_method 'nylon loop'
_olex2_submission_special_instructions 'No special instructions were received'

loop_
_space_group_symop_operation_xyz
'x, y, z'
'-x, -y, -z'

loop_
_atom_site_label
_atom_site_type_symbol
_atom_site_fract_x
_atom_site_fract_y
_atom_site_fract_z
_atom_site_U_iso_or_equiv
_atom_site_adp_type
_atom_site_occupancy
_atom_site_site_symmetry_order
_atom_site_calc_flag
_atom_site_refinement_flags_posn
N2 N 0.5398(2) 0.4566(2) 0.80060(13) 0.0193(3) Uani 1 1 d .
N1 N 0.1561(2) 0.29348(19) 0.68678(14) 0.0214(4) Uani 1 1 d .
O1 O 0.4821(3) 0.0495(2) 0.74437(15) 0.0457(5) Uani 1 1 d .
C14 C 0.7313(3) 0.5357(2) 0.97837(15) 0.0183(4) Uani 1 1 d .
C19 C 0.6415(2) 0.5720(2) 0.87448(15) 0.0179(4) Uani 1 1 d .
C13 C 0.7118(2) 0.3724(2) 1.00692(15) 0.0188(4) Uani 1 1 d .
C18 C 0.6552(3) 0.7333(2) 0.84535(16) 0.0204(4) Uani 1 1 d .
C12 C 0.6100(3) 0.2603(2) 0.93122(16) 0.0208(4) Uani 1 1 d .
C11 C 0.5283(2) 0.3078(2) 0.82960(16) 0.0194(4) Uani 1 1 d .
C3 C 0.2736(3) 0.1563(2) 0.55160(16) 0.0207(4) Uani 1 1 d .
C4 C 0.1288(3) 0.1759(2) 0.47210(16) 0.0196(4) Uani 1 1 d .
C10 C 0.0061(3) 0.3090(2) 0.60973(16) 0.0193(4) Uani 1 1 d .
C2 C 0.2816(3) 0.2173(2) 0.65709(16) 0.0206(4) Uani 1 1 d .
C15 C 0.8320(3) 0.6639(2) 1.04925(16) 0.0212(4) Uani 1 1 d .
C16 C 0.8430(3) 0.8188(2) 1.01829(17) 0.0239(4) Uani 1 1 d .
C17 C 0.7544(3) 0.8538(2) 0.91551(18) 0.0232(4) Uani 1 1 d .
C9 C -0.1361(3) 0.3817(3) 0.64101(17) 0.0234(4) Uani 1 1 d .
C21 C 0.8010(3) 0.3267(3) 1.11596(17) 0.0233(4) Uani 1 1 d .
C6 C -0.1740(3) 0.2759(3) 0.42692(17) 0.0240(4) Uani 1 1 d .
C5 C -0.0130(3) 0.2536(2) 0.50105(16) 0.0176(4) Uani 1 1 d .
C20 C 0.1181(3) 0.1164(3) 0.35879(17) 0.0263(5) Uani 1 1 d .
C1 C 0.4336(3) 0.1804(2) 0.74416(17) 0.0250(5) Uani 1 1 d .
C7 C -0.3083(3) 0.3472(3) 0.45983(19) 0.0278(5) Uani 1 1 d .
C8 C -0.2900(3) 0.3992(3) 0.56755(18) 0.0267(5) Uani 1 1 d .
H9 H -0.121(3) 0.421(3) 0.714(2) 0.032 Uiso 1 1 d R
H16 H 0.905(3) 0.906(3) 1.067(2) 0.032 Uiso 1 1 d R
H12 H 0.590(3) 0.149(3) 0.946(2) 0.032 Uiso 1 1 d R
H18 H 0.589(3) 0.755(3) 0.775(2) 0.032 Uiso 1 1 d R
H17 H 0.761(3) 0.964(3) 0.895(2) 0.032 Uiso 1 1 d R
H8 H -0.383(3) 0.450(3) 0.589(2) 0.032 Uiso 1 1 d R
H3 H 0.372(3) 0.098(3) 0.538(2) 0.032 Uiso 1 1 d R
H7 H -0.413(4) 0.359(3) 0.407(2) 0.032 Uiso 1 1 d R
H15 H 0.890(3) 0.644(3) 1.121(2) 0.032 Uiso 1 1 d R
H21A H 0.765(4) 0.212(3) 1.123(2) 0.040 Uiso 1 1 d R
H20A H 0.114(4) 0.204(3) 0.313(2) 0.040 Uiso 1 1 d R
H20B H 0.002(4) 0.038(3) 0.332(2) 0.040 Uiso 1 1 d R
H21B H 0.769(4) 0.392(3) 1.172(2) 0.040 Uiso 1 1 d R
H6 H -0.188(3) 0.236(3) 0.354(2) 0.032 Uiso 1 1 d R
H21C H 0.938(4) 0.344(3) 1.124(2) 0.040 Uiso 1 1 d R
H20C H 0.222(4) 0.062(3) 0.352(2) 0.040 Uiso 1 1 d R

loop_
_atom_site_aniso_label
_atom_site_aniso_U_11
_atom_site_aniso_U_22
_atom_site_aniso_U_33
_atom_site_aniso_U_23
_atom_site_aniso_U_13
_atom_site_aniso_U_12
N2 0.0158(8) 0.0248(8) 0.0177(8) 0.0001(7) 0.0020(6) 0.0059(6)
N1 0.0218(8) 0.0220(8) 0.0192(9) -0.0018(7) 0.0012(7) 0.0040(7)
O1 0.0545(12) 0.0306(9) 0.0437(11) -0.0078(8) -0.0178(9) 0.0186(8)
C14 0.0131(8) 0.0257(9) 0.0173(10) 0.0003(8) 0.0050(7) 0.0041(7)
C19 0.0119(8) 0.0255(10) 0.0176(9) 0.0004(8) 0.0047(7) 0.0052(7)
C13 0.0141(9) 0.0282(10) 0.0158(10) 0.0025(8) 0.0042(7) 0.0068(8)
C18 0.0159(9) 0.0277(10) 0.0186(10) 0.0039(8) 0.0044(7) 0.0054(8)
C12 0.0175(9) 0.0220(9) 0.0239(10) 0.0034(8) 0.0037(8) 0.0069(8)
C11 0.0134(9) 0.0232(9) 0.0208(10) -0.0039(8) 0.0006(7) 0.0055(7)
C3 0.0177(9) 0.0198(9) 0.0243(11) -0.0008(8) 0.0042(8) 0.0025(8)
C4 0.0206(9) 0.0175(9) 0.0195(10) 0.0011(7) 0.0048(8) -0.0023(7)
C10 0.0179(9) 0.0193(9) 0.0190(10) -0.0003(8) 0.0009(7) 0.0007(7)
C2 0.0190(10) 0.0193(9) 0.0205(10) -0.0004(7) -0.0017(8) 0.0012(7)
C15 0.0151(9) 0.0313(11) 0.0163(10) -0.0009(8) 0.0011(7) 0.0037(8)
C16 0.0169(9) 0.0273(10) 0.0256(11) -0.0063(8) 0.0039(8) -0.0008(8)
C17 0.0200(10) 0.0220(10) 0.0289(11) 0.0024(8) 0.0085(8) 0.0025(8)
C9 0.0229(10) 0.0261(10) 0.0207(10) -0.0030(8) 0.0036(8) 0.0041(8)
C21 0.0207(10) 0.0314(11) 0.0178(10) 0.0039(8) 0.0006(8) 0.0082(8)
C6 0.0252(11) 0.0271(10) 0.0175(10) 0.0012(8) -0.0003(8) 0.0028(8)
C5 0.0189(9) 0.0158(9) 0.0173(9) 0.0024(7) 0.0029(7) -0.0001(7)
C20 0.0288(12) 0.0318(11) 0.0192(11) 0.0009(9) 0.0069(8) 0.0046(9)
C1 0.0235(10) 0.0241(10) 0.0258(11) -0.0020(8) -0.0011(8) 0.0067(8)
C7 0.0213(11) 0.0313(11) 0.0276(12) 0.0017(9) -0.0044(9) 0.0055(9)
C8 0.0209(10) 0.0279(11) 0.0311(12) -0.0008(9) 0.0033(9) 0.0068(9)

loop_
_atom_type_symbol
_atom_type_description
_atom_type_scat_dispersion_real
_atom_type_scat_dispersion_imag
_atom_type_scat_source
C C 0.0033 0.0016 'International Tables Vol C Tables 4.2.6.8 and 6.1.1.4'
H H 0.0000 0.0000 'International Tables Vol C Tables 4.2.6.8 and 6.1.1.4'
N N 0.0061 0.0033 'International Tables Vol C Tables 4.2.6.8 and 6.1.1.4'
O O 0.0106 0.0060 'International Tables Vol C Tables 4.2.6.8 and 6.1.1.4'

loop_
_geom_angle_atom_site_label_1
_geom_angle_atom_site_label_2
_geom_angle_atom_site_label_3
_geom_angle
C11 N2 C19 116.71(17)
C2 N1 C10 116.74(17)
C19 C14 C13 118.45(17)
C15 C14 C19 118.41(18)
C15 C14 C13 123.12(18)
N2 C19 C14 122.76(18)
N2 C19 C18 117.78(17)
C18 C19 C14 119.45(18)
C14 C13 C21 121.01(18)
C12 C13 C14 117.27(17)
C12 C13 C21 121.71(19)
C19 C18 H18 117.9(14)
C17 C18 C19 120.58(19)
C17 C18 H18 121.5(14)
C13 C12 C11 120.13(18)
C13 C12 H12 121.2(15)
C11 C12 H12 118.7(15)
N2 C11 C12 124.66(18)
N2 C11 C1 116.25(17)
C12 C11 C1 118.90(18)
C4 C3 C2 119.93(19)
C4 C3 H3 122.0(15)
C2 C3 H3 118.1(15)
C3 C4 C5 117.53(18)
C3 C4 C20 121.39(19)
C5 C4 C20 121.08(18)
N1 C10 C9 117.87(18)
N1 C10 C5 122.77(18)
C9 C10 C5 119.35(18)
N1 C2 C3 124.52(18)
N1 C2 C1 116.90(18)
C3 C2 C1 118.32(18)
C14 C15 H15 120.4(15)
C16 C15 C14 120.62(19)
C16 C15 H15 118.9(15)
C15 C16 C17 120.74(19)
C15 C16 H16 120.9(15)
C17 C16 H16 118.3(15)
C18 C17 C16 120.20(19)
C18 C17 H17 120.0(15)
C16 C17 H17 119.8(15)
C10 C9 H9 118.8(15)
C8 C9 C10 120.4(2)
C8 C9 H9 120.8(15)
C13 C21 H21A 109.6(16)
C13 C21 H21B 110.4(16)
C13 C21 H21C 110.4(15)
H21A C21 H21B 112(2)
H21A C21 H21C 107(2)
H21B C21 H21C 108(2)
C5 C6 H6 118.2(15)
C7 C6 C5 120.6(2)
C7 C6 H6 121.1(15)
C10 C5 C4 118.43(17)
C6 C5 C4 123.10(18)
C6 C5 C10 118.46(18)
C4 C20 H20A 110.0(16)
C4 C20 H20B 110.9(15)
C4 C20 H20C 111.4(16)
H20A C20 H20B 107(2)
H20A C20 H20C 110(2)
H20B C20 H20C 108(2)
O1 C1 C11 120.07(18)
O1 C1 C2 120.01(19)
C2 C1 C11 119.91(17)
C6 C7 C8 120.6(2)
C6 C7 H7 117.4(16)
C8 C7 H7 121.9(16)
C9 C8 C7 120.5(2)
C9 C8 H8 119.6(15)
C7 C8 H8 119.9(15)

loop_
_geom_bond_atom_site_label_1
_geom_bond_atom_site_label_2
_geom_bond_distance
N2 C19 1.370(2)
N2 C11 1.314(3)
N1 C10 1.366(2)
N1 C2 1.317(3)
O1 C1 1.209(3)
C14 C19 1.426(3)
C14 C13 1.429(3)
C14 C15 1.417(3)
C19 C18 1.415(3)
C13 C12 1.367(3)
C13 C21 1.506(3)
C18 C17 1.366(3)
C18 H18 0.97(2)
C12 C11 1.415(3)
C12 H12 0.96(2)
C11 C1 1.505(3)
C3 C4 1.366(3)
C3 C2 1.412(3)
C3 H3 0.98(3)
C4 C5 1.424(3)
C4 C20 1.498(3)
C10 C9 1.416(3)
C10 C5 1.422(3)
C2 C1 1.502(3)
C15 C16 1.370(3)
C15 H15 0.96(3)
C16 C17 1.408(3)
C16 H16 0.95(2)
C17 H17 0.97(3)
C9 C8 1.367(3)
C9 H9 0.96(3)
C21 H21A 0.98(3)
C21 H21B 0.97(3)
C21 H21C 1.00(3)
C6 C5 1.421(3)
C6 C7 1.367(3)
C6 H6 0.96(3)
C20 H20A 0.96(3)
C20 H20B 1.01(3)
C20 H20C 0.97(3)
C7 C8 1.404(3)
C7 H7 0.95(3)
C8 H8 0.95(3)

loop_
_geom_hbond_atom_site_label_D
_geom_hbond_atom_site_label_H
_geom_hbond_atom_site_label_A
_geom_hbond_distance_DH
_geom_hbond_distance_HA
_geom_hbond_distance_DA
_geom_hbond_angle_DHA
_geom_hbond_site_symmetry_A
C15 H15 N1 0.96(3) 2.59(3) 3.354(3) 136(2) 2_667

loop_
_geom_torsion_atom_site_label_1
_geom_torsion_atom_site_label_2
_geom_torsion_atom_site_label_3
_geom_torsion_atom_site_label_4
_geom_torsion
N2 C19 C18 C17 179.92(18)
N2 C11 C1 O1 147.3(2)
N2 C11 C1 C2 -31.3(3)
N1 C10 C9 C8 -179.5(2)
N1 C10 C5 C4 1.3(3)
N1 C10 C5 C6 -179.82(18)
N1 C2 C1 O1 135.8(2)
N1 C2 C1 C11 -45.6(3)
C14 C19 C18 C17 0.4(3)
C14 C13 C12 C11 -0.2(3)
C14 C15 C16 C17 0.1(3)
C19 N2 C11 C12 1.2(3)
C19 N2 C11 C1 -173.69(17)
C19 C14 C13 C12 1.1(3)
C19 C14 C13 C21 -179.13(17)
C19 C14 C15 C16 -0.2(3)
C19 C18 C17 C16 -0.6(3)
C13 C14 C19 N2 -1.0(3)
C13 C14 C19 C18 178.50(18)
C13 C14 C15 C16 -178.66(19)
C13 C12 C11 N2 -1.0(3)
C13 C12 C11 C1 173.76(18)
C12 C11 C1 O1 -27.9(3)
C12 C11 C1 C2 153.55(19)
C11 N2 C19 C14 -0.2(3)
C11 N2 C19 C18 -179.67(17)
C3 C4 C5 C10 1.3(3)
C3 C4 C5 C6 -177.55(19)
C3 C2 C1 O1 -38.7(3)
C3 C2 C1 C11 139.9(2)
C4 C3 C2 N1 0.5(3)
C4 C3 C2 C1 174.47(18)
C10 N1 C2 C3 2.1(3)
C10 N1 C2 C1 -172.00(17)
C10 C9 C8 C7 -0.8(3)
C2 N1 C10 C9 176.20(18)
C2 N1 C10 C5 -2.9(3)
C2 C3 C4 C5 -2.2(3)
C2 C3 C4 C20 178.45(18)
C15 C14 C19 N2 -179.51(18)
C15 C14 C19 C18 0.0(3)
C15 C14 C13 C12 179.61(18)
C15 C14 C13 C21 -0.7(3)
C15 C16 C17 C18 0.3(3)
C9 C10 C5 C4 -177.84(18)
C9 C10 C5 C6 1.1(3)
C21 C13 C12 C11 -179.97(18)
C6 C7 C8 C9 1.0(3)
C5 C10 C9 C8 -0.3(3)
C5 C6 C7 C8 -0.2(3)
C20 C4 C5 C10 -179.28(18)
C20 C4 C5 C6 1.9(3)
C7 C6 C5 C4 178.1(2)
C7 C6 C5 C10 -0.8(3)

loop_
_twin_individual_id
_twin_individual_mass_fraction_refined
1 0.6471(12)
2 0.3529(12)
